data_8105820
loop_
_publ_author_name
'Xi-Shi, Tai'
'Li-Li, Liu'
'Xiao-Jing, Zhou'

_publ_section_title
;
 The crystal structure of
 poly[m2-aqua-tetraaqua-bis(m9-4-formylbenzene-1,3-disulfonato)tetrasodium(I)
 hydrate, C14H18O19S4Na4
;
_journal_issue 4
_journal_name_full 'Zeitschrift f\"ur Kristallographie - New Crystal Structures'
_journal_page_first 685
_journal_page_last 686
_journal_paper_doi 10.1515/ncrs-2019-0035
_journal_volume 234
_journal_year 2019
_chemical_formula_sum 'C14 H18 Na4 O19 S4'
_chemical_formula_weight 710.48
_space_group_IT_number 2
_space_group_name_Hall '-P 1'
_space_group_name_H-M_alt 'P -1'
_symmetry_cell_setting triclinic
_symmetry_space_group_name_H-M 'P -1'
_atom_sites_solution_hydrogens geom
_atom_sites_solution_primary direct
_atom_sites_solution_secondary difmap
_cell_angle_alpha 115.14(3)
_cell_angle_beta 90.46(3)
_cell_angle_gamma 106.53(3)
_cell_formula_units_Z 1
_cell_length_a 7.0769(14)
_cell_length_b 9.5622(19)
_cell_length_c 10.952(2)
_cell_measurement_reflns_used 2128
_cell_measurement_temperature 293(2)
_cell_measurement_theta_max 24.7843
_cell_measurement_theta_min 2.2234
_cell_volume 636.1(3)
_computing_cell_refinement SMART
_computing_data_collection 'SMART (Bruker, 2000)'
_computing_data_reduction 'SAINT (Bruker, 2000)'
_computing_molecular_graphics Diamond
_computing_publication_material SHELXTL
_computing_structure_refinement 'SHELXL-97 (Sheldrick, 1997)'
_computing_structure_solution 'SHELXS-97 (Sheldrick, 1990)'
_diffrn_ambient_temperature 293(2)
_diffrn_measured_fraction_theta_full 0.997
_diffrn_measured_fraction_theta_max 0.997
_diffrn_measurement_device_type bruker-CCD
_diffrn_measurement_method 'phi and omega scans'
_diffrn_radiation_monochromator graphite
_diffrn_radiation_source 'fine-focus sealed tube'
_diffrn_radiation_type MoK\a
_diffrn_radiation_wavelength 0.71073
_diffrn_reflns_av_R_equivalents 0.0401
_diffrn_reflns_av_sigmaI/netI 0.0508
_diffrn_reflns_limit_h_max 8
_diffrn_reflns_limit_h_min -8
_diffrn_reflns_limit_k_max 10
_diffrn_reflns_limit_k_min -11
_diffrn_reflns_limit_l_max 13
_diffrn_reflns_limit_l_min -12
_diffrn_reflns_number 4997
_diffrn_reflns_theta_full 25.01
_diffrn_reflns_theta_max 25.01
_diffrn_reflns_theta_min 3.04
_exptl_absorpt_coefficient_mu 0.532
_exptl_absorpt_correction_T_max 0.9057
_exptl_absorpt_correction_T_min 0.8965
_exptl_absorpt_correction_type multi-scan
_exptl_absorpt_process_details sadabs
_exptl_crystal_colour yellow
_exptl_crystal_density_diffrn 1.855
_exptl_crystal_density_method 'not measured'
_exptl_crystal_description block
_exptl_crystal_F_000 362
_exptl_crystal_size_max 0.21
_exptl_crystal_size_mid 0.20
_exptl_crystal_size_min 0.19
_refine_diff_density_max 0.775
_refine_diff_density_min -0.467
_refine_diff_density_rms 0.143
_refine_ls_extinction_method none
_refine_ls_goodness_of_fit_ref 1.021
_refine_ls_hydrogen_treatment mixed
_refine_ls_matrix_type full
_refine_ls_number_parameters 185
_refine_ls_number_reflns 2246
_refine_ls_number_restraints 0
_refine_ls_restrained_S_all 1.021
_refine_ls_R_factor_all 0.0462
_refine_ls_R_factor_gt 0.0448
_refine_ls_shift/su_max 0.003
_refine_ls_shift/su_mean 0.000
_refine_ls_structure_factor_coef Fsqd
_refine_ls_weighting_details 'calc w=1/[\s^2^(Fo^2^)+(0.0759P)^2^+0.6411P] where P=(Fo^2^+2Fc^2^)/3'
_refine_ls_weighting_scheme calc
_refine_ls_wR_factor_gt 0.1179
_refine_ls_wR_factor_ref 0.1191
_reflns_number_gt 2128
_reflns_number_total 2246
_reflns_threshold_expression >2sigma(I)
_cod_data_source_file suppl_ncrs-2019-0035_suppl.cif
_cod_data_source_block ww
_cod_original_cell_volume 636.1(2)
_cod_original_sg_symbol_H-M P-1
_cod_original_formula_sum 'C14 H18 Na4 O19 S4 '
_cod_database_code 8105820

loop_
_symmetry_equiv_pos_as_xyz
'x, y, z'
'-x, -y, -z'

loop_
_atom_site_label
_atom_site_type_symbol
_atom_site_fract_x
_atom_site_fract_y
_atom_site_fract_z
_atom_site_U_iso_or_equiv
_atom_site_adp_type
_atom_site_occupancy
_atom_site_symmetry_multiplicity
_atom_site_calc_flag
_atom_site_refinement_flags
_atom_site_disorder_assembly
_atom_site_disorder_group
S1 S -0.07669(8) -0.68903(6) 0.29435(5) 0.0184(2) Uani 1 1 d . . .
S2 S -0.24073(8) -1.33612(6) 0.16300(6) 0.0183(2) Uani 1 1 d . . .
Na1 Na -0.25680(16) -0.35031(14) 0.43253(11) 0.0348(3) Uani 1 1 d . . .
Na2 Na -0.22474(15) -1.62759(12) -0.19927(10) 0.0272(3) Uani 1 1 d . . .
C1 C -0.1633(3) -0.8975(3) 0.1675(2) 0.0177(5) Uani 1 1 d . . .
C2 C -0.1629(3) -1.0170(3) 0.2079(2) 0.0189(5) Uani 1 1 d . . .
H2A H -0.1132 -0.9882 0.2971 0.023 Uiso 1 1 calc R . .
C3 C -0.2380(3) -1.1805(3) 0.1132(2) 0.0176(5) Uani 1 1 d . . .
C4 C -0.3142(3) -1.2257(3) -0.0199(2) 0.0205(5) Uani 1 1 d . . .
H4A H -0.3679 -1.3352 -0.0814 0.025 Uiso 1 1 calc R . .
C5 C -0.3094(3) -1.1060(3) -0.0602(2) 0.0204(5) Uani 1 1 d . . .
H5A H -0.3574 -1.1357 -0.1500 0.024 Uiso 1 1 calc R . .
C6 C -0.2332(3) -0.9409(3) 0.0321(2) 0.0182(5) Uani 1 1 d . . .
C7 C -0.2353(4) -0.8193(3) -0.0177(2) 0.0237(5) Uani 1 1 d . . .
H7A H -0.2005 -0.7103 0.0457 0.028 Uiso 1 1 calc R . .
O1 O -0.0144(3) -0.6955(2) 0.41816(17) 0.0285(4) Uani 1 1 d . . .
O1W O -0.2952(3) -0.0887(3) 0.5752(2) 0.0432(5) Uani 1 1 d . . .
H1WB H -0.2919 -0.0486 0.6619 0.065 Uiso 1 1 d R . .
H1WA H -0.2786 -0.0083 0.5559 0.065 Uiso 1 1 d R . .
O2 O 0.0871(3) -0.6030(2) 0.24795(19) 0.0320(5) Uani 1 1 d . . .
O2W O -0.5558(8) -0.5381(7) 0.4310(5) 0.0584(13) Uiso 0.50 1 d P . .
H2WA H -0.5690 -0.4527 0.4879 0.088 Uiso 1 1 d R . .
O3 O -0.2486(3) -0.6335(2) 0.30245(19) 0.0319(5) Uani 1 1 d . . .
O3W O -0.3076(3) -1.8041(3) -0.4411(2) 0.0393(5) Uani 1 1 d . . .
H3WA H -0.2192 -1.7738 -0.4860 0.059 Uiso 1 1 d R . .
H3WB H -0.4228 -1.8298 -0.4858 0.059 Uiso 1 1 d R . .
O4 O -0.0710(3) -1.2698(2) 0.2689(2) 0.0321(4) Uani 1 1 d . . .
O5 O -0.4261(3) -1.3706(2) 0.21709(19) 0.0291(4) Uani 1 1 d . . .
O6 O -0.2264(4) -1.4712(2) 0.0404(2) 0.0401(5) Uani 1 1 d . . .
O7 O -0.2797(3) -0.8543(2) -0.13607(17) 0.0288(4) Uani 1 1 d . . .

loop_
_atom_site_aniso_label
_atom_site_aniso_U_11
_atom_site_aniso_U_22
_atom_site_aniso_U_33
_atom_site_aniso_U_23
_atom_site_aniso_U_13
_atom_site_aniso_U_12
S1 0.0236(3) 0.0120(3) 0.0181(3) 0.0057(2) 0.0034(2) 0.0050(2)
S2 0.0227(3) 0.0144(3) 0.0216(3) 0.0108(2) 0.0055(2) 0.0071(2)
Na1 0.0370(6) 0.0412(7) 0.0306(6) 0.0188(5) 0.0062(5) 0.0138(5)
Na2 0.0341(6) 0.0236(5) 0.0275(5) 0.0140(4) 0.0088(4) 0.0103(4)
C1 0.0195(11) 0.0124(10) 0.0195(11) 0.0057(9) 0.0045(9) 0.0051(9)
C2 0.0225(11) 0.0173(11) 0.0185(11) 0.0090(9) 0.0030(9) 0.0069(9)
C3 0.0178(10) 0.0152(11) 0.0244(11) 0.0117(9) 0.0062(9) 0.0069(9)
C4 0.0245(12) 0.0132(11) 0.0212(11) 0.0057(9) 0.0045(9) 0.0054(9)
C5 0.0239(11) 0.0201(11) 0.0176(11) 0.0084(9) 0.0031(9) 0.0075(9)
C6 0.0200(11) 0.0171(11) 0.0209(11) 0.0105(9) 0.0065(9) 0.0074(9)
C7 0.0301(13) 0.0190(11) 0.0246(12) 0.0112(10) 0.0048(10) 0.0091(10)
O1 0.0385(10) 0.0208(9) 0.0214(9) 0.0078(7) -0.0011(7) 0.0054(8)
O1W 0.0534(13) 0.0345(11) 0.0373(11) 0.0115(9) -0.0005(10) 0.0150(10)
O2 0.0372(10) 0.0186(9) 0.0358(10) 0.0121(8) 0.0127(8) 0.0023(8)
O3 0.0339(10) 0.0237(9) 0.0333(10) 0.0044(8) 0.0025(8) 0.0155(8)
O3W 0.0313(10) 0.0482(12) 0.0353(11) 0.0198(10) 0.0035(8) 0.0064(9)
O4 0.0274(9) 0.0331(10) 0.0419(11) 0.0254(9) -0.0027(8) 0.0048(8)
O5 0.0249(9) 0.0299(10) 0.0402(11) 0.0237(9) 0.0095(8) 0.0069(8)
O6 0.0795(16) 0.0267(10) 0.0295(10) 0.0161(8) 0.0215(10) 0.0328(10)
O7 0.0423(10) 0.0268(9) 0.0237(9) 0.0153(8) 0.0062(8) 0.0135(8)

loop_
_atom_type_symbol
_atom_type_description
_atom_type_scat_dispersion_real
_atom_type_scat_dispersion_imag
_atom_type_scat_source
C C 0.0033 0.0016 'International Tables Vol C Tables 4.2.6.8 and 6.1.1.4'
H H 0.0000 0.0000 'International Tables Vol C Tables 4.2.6.8 and 6.1.1.4'
N N 0.0061 0.0033 'International Tables Vol C Tables 4.2.6.8 and 6.1.1.4'
O O 0.0106 0.0060 'International Tables Vol C Tables 4.2.6.8 and 6.1.1.4'
S S 0.1246 0.1234 'International Tables Vol C Tables 4.2.6.8 and 6.1.1.4'
Zn Zn 0.2839 1.4301 'International Tables Vol C Tables 4.2.6.8 and 6.1.1.4'
Na Na 0.0362 0.0249 'International Tables Vol C Tables 4.2.6.8 and 6.1.1.4'

loop_
_geom_angle_atom_site_label_1
_geom_angle_atom_site_label_2
_geom_angle_atom_site_label_3
_geom_angle
_geom_angle_site_symmetry_1
_geom_angle_site_symmetry_3
O3 S1 O2 113.28(12) . .
O3 S1 O1 113.15(12) . .
O2 S1 O1 112.61(12) . .
O3 S1 C1 104.68(11) . .
O2 S1 C1 107.42(11) . .
O1 S1 C1 104.84(11) . .
O6 S2 O4 113.08(13) . .
O6 S2 O5 113.99(13) . .
O4 S2 O5 110.51(12) . .
O6 S2 C3 105.10(11) . .
O4 S2 C3 107.01(11) . .
O5 S2 C3 106.53(11) . .
O6 S2 Na1 121.92(8) . 1_545
O4 S2 Na1 54.99(8) . 1_545
O5 S2 Na1 57.40(8) . 1_545
C3 S2 Na1 132.95(8) . 1_545
O1 Na1 O2W 115.50(14) 2_546 .
O1 Na1 O2W 83.42(13) 2_546 2_446
O2W Na1 O2W 36.1(2) . 2_446
O1 Na1 O1W 92.57(9) 2_546 .
O2W Na1 O1W 103.66(16) . .
O2W Na1 O1W 89.73(15) 2_446 .
O1 Na1 O4 98.42(8) 2_546 1_565
O2W Na1 O4 138.85(14) . 1_565
O2W Na1 O4 172.90(15) 2_446 1_565
O1W Na1 O4 97.02(8) . 1_565
O1 Na1 O3 87.68(8) 2_546 .
O2W Na1 O3 69.62(15) . .
O2W Na1 O3 82.89(15) 2_446 .
O1W Na1 O3 172.54(9) . .
O4 Na1 O3 90.31(8) 1_565 .
O1 Na1 O5 154.94(8) 2_546 1_565
O2W Na1 O5 86.62(14) . 1_565
O2W Na1 O5 120.92(13) 2_446 1_565
O1W Na1 O5 93.36(8) . 1_565
O4 Na1 O5 56.68(6) 1_565 1_565
O3 Na1 O5 89.52(8) . 1_565
O1 Na1 S2 126.18(7) 2_546 1_565
O2W Na1 S2 111.53(13) . 1_565
O2W Na1 S2 147.56(13) 2_446 1_565
O1W Na1 S2 100.55(7) . 1_565
O4 Na1 S2 28.61(5) 1_565 1_565
O3 Na1 S2 85.25(6) . 1_565
O5 Na1 S2 28.77(4) 1_565 1_565
O1 Na1 H2WA 114.7 2_546 .
O2W Na1 H2WA 20.2 . .
O2W Na1 H2WA 31.7 2_446 .
O1W Na1 H2WA 83.6 . .
O4 Na1 H2WA 146.8 1_565 .
O3 Na1 H2WA 89.5 . .
O5 Na1 H2WA 90.2 1_565 .
S2 Na1 H2WA 118.5 1_565 .
O6 Na2 O3W 166.40(9) . .
O6 Na2 O2 96.49(8) . 2_535
O3W Na2 O2 89.30(8) . 2_535
O6 Na2 O5 82.87(9) . 2_425
O3W Na2 O5 84.30(8) . 2_425
O2 Na2 O5 95.92(8) 2_535 2_425
O6 Na2 O7 83.04(7) . 1_545
O3W Na2 O7 94.24(8) . 1_545
O2 Na2 O7 166.17(8) 2_535 1_545
O5 Na2 O7 97.73(7) 2_425 1_545
O6 Na2 O4 117.73(8) . 2_525
O3W Na2 O4 74.13(8) . 2_525
O2 Na2 O4 92.35(7) 2_535 2_525
O5 Na2 O4 156.79(8) 2_425 2_525
O7 Na2 O4 75.85(7) 1_545 2_525
C2 C1 C6 120.3(2) . .
C2 C1 S1 117.90(17) . .
C6 C1 S1 121.79(17) . .
C1 C2 C3 119.3(2) . .
C1 C2 H2A 120.4 . .
C3 C2 H2A 120.4 . .
C4 C3 C2 121.1(2) . .
C4 C3 S2 118.81(17) . .
C2 C3 S2 120.04(18) . .
C5 C4 C3 119.2(2) . .
C5 C4 H4A 120.4 . .
C3 C4 H4A 120.4 . .
C4 C5 C6 120.9(2) . .
C4 C5 H5A 119.5 . .
C6 C5 H5A 119.5 . .
C5 C6 C1 119.0(2) . .
C5 C6 C7 118.0(2) . .
C1 C6 C7 122.9(2) . .
O7 C7 C6 123.5(2) . .
O7 C7 H7A 118.3 . .
C6 C7 H7A 118.3 . .
S1 O1 Na1 145.25(12) . 2_546
Na1 O1W H1WB 124.9 . .
Na1 O1W H1WA 127.0 . .
H1WB O1W H1WA 105.6 . .
S1 O2 Na2 146.51(12) . 2_535
O2W O2W Na1 73.5(4) 2_446 .
O2W O2W Na1 70.4(4) 2_446 2_446
Na1 O2W Na1 143.9(2) . 2_446
O2W O2W H2WA 61.4 2_446 .
Na1 O2W H2WA 79.7 . .
Na1 O2W H2WA 83.2 2_446 .
S1 O3 Na1 127.10(11) . .
Na2 O3W H3WA 112.1 . .
Na2 O3W H3WB 122.2 . .
H3WA O3W H3WB 107.4 . .
S2 O4 Na1 96.40(10) . 1_545
S2 O4 Na2 116.37(12) . 2_525
Na1 O4 Na2 116.39(8) 1_545 2_525
S2 O5 Na2 143.31(11) . 2_425
S2 O5 Na1 93.82(9) . 1_545
Na2 O5 Na1 120.59(8) 2_425 1_545
S2 O6 Na2 157.57(12) . .
C7 O7 Na2 117.49(16) . 1_565

loop_
_geom_bond_atom_site_label_1
_geom_bond_atom_site_label_2
_geom_bond_distance
_geom_bond_site_symmetry_2
S1 O3 1.4489(19) .
S1 O2 1.4494(19) .
S1 O1 1.4541(18) .
S1 C1 1.793(2) .
S2 O6 1.444(2) .
S2 O4 1.452(2) .
S2 O5 1.4538(18) .
S2 C3 1.785(2) .
S2 Na1 3.0137(13) 1_545
Na1 O1 2.326(2) 2_546
Na1 O2W 2.348(5) .
Na1 O2W 2.390(5) 2_446
Na1 O1W 2.418(3) .
Na1 O4 2.484(2) 1_565
Na1 O3 2.486(2) .
Na1 O5 2.545(2) 1_565
Na1 S2 3.0137(13) 1_565
Na1 H2WA 2.3453 .
Na2 O6 2.408(2) .
Na2 O3W 2.413(2) .
Na2 O2 2.424(2) 2_535
Na2 O5 2.471(2) 2_425
Na2 O7 2.475(2) 1_545
Na2 O4 2.546(2) 2_525
C1 C2 1.391(3) .
C1 C6 1.402(3) .
C2 C3 1.394(3) .
C2 H2A 0.9300 .
C3 C4 1.386(3) .
C4 C5 1.383(3) .
C4 H4A 0.9300 .
C5 C6 1.398(3) .
C5 H5A 0.9300 .
C6 C7 1.482(3) .
C7 O7 1.207(3) .
C7 H7A 0.9300 .
O1 Na1 2.326(2) 2_546
O1W H1WB 0.8577 .
O1W H1WA 0.8582 .
O2 Na2 2.424(2) 2_535
O2W O2W 1.468(10) 2_446
O2W Na1 2.390(5) 2_446
O2W H2WA 0.8221 .
O3W H3WA 0.8606 .
O3W H3WB 0.8614 .
O4 Na1 2.484(2) 1_545
O4 Na2 2.546(2) 2_525
O5 Na2 2.471(2) 2_425
O5 Na1 2.545(2) 1_545
O7 Na2 2.475(2) 1_565

loop_
_geom_torsion_atom_site_label_1
_geom_torsion_atom_site_label_2
_geom_torsion_atom_site_label_3
_geom_torsion_atom_site_label_4
_geom_torsion
_geom_torsion_site_symmetry_1
_geom_torsion_site_symmetry_2
_geom_torsion_site_symmetry_3
_geom_torsion_site_symmetry_4
O3 S1 C1 C2 -116.97(19) . . . .
O2 S1 C1 C2 122.35(19) . . . .
O1 S1 C1 C2 2.4(2) . . . .
O3 S1 C1 C6 61.8(2) . . . .
O2 S1 C1 C6 -58.8(2) . . . .
O1 S1 C1 C6 -178.84(18) . . . .
C6 C1 C2 C3 -1.8(3) . . . .
S1 C1 C2 C3 177.06(17) . . . .
C1 C2 C3 C4 -0.5(3) . . . .
C1 C2 C3 S2 -179.53(17) . . . .
O6 S2 C3 C4 29.4(2) . . . .
O4 S2 C3 C4 149.84(19) . . . .
O5 S2 C3 C4 -91.9(2) . . . .
Na1 S2 C3 C4 -152.49(14) 1_545 . . .
O6 S2 C3 C2 -151.6(2) . . . .
O4 S2 C3 C2 -31.1(2) . . . .
O5 S2 C3 C2 87.1(2) . . . .
Na1 S2 C3 C2 26.5(2) 1_545 . . .
C2 C3 C4 C5 2.2(3) . . . .
S2 C3 C4 C5 -178.82(17) . . . .
C3 C4 C5 C6 -1.5(4) . . . .
C4 C5 C6 C1 -0.7(3) . . . .
C4 C5 C6 C7 -179.2(2) . . . .
C2 C1 C6 C5 2.4(3) . . . .
S1 C1 C6 C5 -176.38(17) . . . .
C2 C1 C6 C7 -179.3(2) . . . .
S1 C1 C6 C7 2.0(3) . . . .
C5 C6 C7 O7 -7.9(4) . . . .
C1 C6 C7 O7 173.7(2) . . . .
O3 S1 O1 Na1 -141.24(18) . . . 2_546
O2 S1 O1 Na1 -11.2(2) . . . 2_546
C1 S1 O1 Na1 105.29(19) . . . 2_546
O3 S1 O2 Na2 11.7(3) . . . 2_535
O1 S1 O2 Na2 -118.3(2) . . . 2_535
C1 S1 O2 Na2 126.8(2) . . . 2_535
O1 Na1 O2W O2W 29.6(5) 2_546 . . 2_446
O1W Na1 O2W O2W -70.0(4) . . . 2_446
O4 Na1 O2W O2W 172.0(3) 1_565 . . 2_446
O3 Na1 O2W O2W 106.6(4) . . . 2_446
O5 Na1 O2W O2W -162.7(4) 1_565 . . 2_446
S2 Na1 O2W O2W -177.4(4) 1_565 . . 2_446
O1 Na1 O2W Na1 29.6(5) 2_546 . . 2_446
O2W Na1 O2W Na1 0.0 2_446 . . 2_446
O1W Na1 O2W Na1 -70.0(4) . . . 2_446
O4 Na1 O2W Na1 172.0(3) 1_565 . . 2_446
O3 Na1 O2W Na1 106.6(4) . . . 2_446
O5 Na1 O2W Na1 -162.7(4) 1_565 . . 2_446
S2 Na1 O2W Na1 -177.4(4) 1_565 . . 2_446
O2 S1 O3 Na1 -55.65(17) . . . .
O1 S1 O3 Na1 74.06(16) . . . .
C1 S1 O3 Na1 -172.37(12) . . . .
O1 Na1 O3 S1 -27.45(15) 2_546 . . .
O2W Na1 O3 S1 -145.8(2) . . . .
O2W Na1 O3 S1 -111.11(18) 2_446 . . .
O1W Na1 O3 S1 -119.5(6) . . . .
O4 Na1 O3 S1 70.96(15) 1_565 . . .
O5 Na1 O3 S1 127.64(15) 1_565 . . .
S2 Na1 O3 S1 99.15(14) 1_565 . . .
O6 S2 O4 Na1 -113.79(11) . . . 1_545
O5 S2 O4 Na1 15.36(12) . . . 1_545
C3 S2 O4 Na1 130.96(9) . . . 1_545
O6 S2 O4 Na2 9.91(15) . . . 2_525
O5 S2 O4 Na2 139.06(11) . . . 2_525
C3 S2 O4 Na2 -105.34(11) . . . 2_525
Na1 S2 O4 Na2 123.70(12) 1_545 . . 2_525
O6 S2 O5 Na2 -85.7(2) . . . 2_425
O4 S2 O5 Na2 145.69(18) . . . 2_425
C3 S2 O5 Na2 29.8(2) . . . 2_425
Na1 S2 O5 Na2 160.6(2) 1_545 . . 2_425
O6 S2 O5 Na1 113.73(11) . . . 1_545
O4 S2 O5 Na1 -14.92(11) . . . 1_545
C3 S2 O5 Na1 -130.83(10) . . . 1_545
O4 S2 O6 Na2 -126.6(4) . . . .
O5 S2 O6 Na2 106.1(4) . . . .
C3 S2 O6 Na2 -10.2(4) . . . .
Na1 S2 O6 Na2 171.4(3) 1_545 . . .
O3W Na2 O6 S2 -82.9(6) . . . .
O2 Na2 O6 S2 31.9(4) 2_535 . . .
O5 Na2 O6 S2 -63.3(4) 2_425 . . .
O7 Na2 O6 S2 -162.1(4) 1_545 . . .
O4 Na2 O6 S2 128.0(4) 2_525 . . .
C6 C7 O7 Na2 -171.22(17) . . . 1_565
